data_1506571
loop_
_publ_author_name
'Aggarwal, Varinder K.'
'Patin, Amaury'
'Tisserand, Steve'

_publ_section_title
;
 Highly diastereoselective Diels-Alder reactions of Baylis-Hillman
 adducts.
;
_journal_issue 13
_journal_name_full 'Organic letters'
_journal_page_first 2555
_journal_page_last 2557
_journal_paper_doi 10.1021/ol050584f
_journal_volume 7
_journal_year 2005
_chemical_formula_moiety 'C16 H26 O3'
_chemical_formula_sum 'C16 H26 O3'
_chemical_formula_weight 266.37
_space_group_IT_number 14
_symmetry_cell_setting monoclinic
_symmetry_space_group_name_Hall '-P 2yn'
_symmetry_space_group_name_H-M 'P 1 21/n 1'
_atom_sites_solution_hydrogens geom
_atom_sites_solution_primary direct
_atom_sites_solution_secondary difmap
_audit_creation_method SHELXL-97
_cell_angle_alpha 90.00
_cell_angle_beta 96.62(3)
_cell_angle_gamma 90.00
_cell_formula_units_Z 4
_cell_length_a 11.262(2)
_cell_length_b 6.1691(12)
_cell_length_c 21.598(4)
_cell_measurement_reflns_used 4588
_cell_measurement_temperature 173(2)
_cell_measurement_theta_max 27.48
_cell_measurement_theta_min 3.20
_cell_volume 1490.5(5)
_computing_cell_refinement 'Bruker SMART'
_computing_data_collection 'Bruker SMART'
_computing_data_reduction 'Bruker SAINT'
_computing_molecular_graphics 'Bruker SHELXTL'
_computing_publication_material 'Bruker SHELXTL'
_computing_structure_refinement 'SHELXL-97 (Sheldrick, 1997)'
_computing_structure_solution 'SHELXS-97 (Sheldrick, 1990)'
_diffrn_ambient_temperature 173(2)
_diffrn_detector_area_resol_mean 8.192
_diffrn_measured_fraction_theta_full 0.999
_diffrn_measured_fraction_theta_max 0.999
_diffrn_measurement_device_type 'CCD area detector'
_diffrn_measurement_method 'Frames, each covering 0.3 \% in \w'
_diffrn_radiation_monochromator graphite
_diffrn_radiation_source 'fine-focus sealed tube'
_diffrn_radiation_type MoK\a
_diffrn_radiation_wavelength 0.71073
_diffrn_reflns_av_R_equivalents 0.0294
_diffrn_reflns_av_sigmaI/netI 0.0237
_diffrn_reflns_limit_h_max 14
_diffrn_reflns_limit_h_min -14
_diffrn_reflns_limit_k_max 8
_diffrn_reflns_limit_k_min -8
_diffrn_reflns_limit_l_max 28
_diffrn_reflns_limit_l_min -28
_diffrn_reflns_number 16281
_diffrn_reflns_theta_full 27.50
_diffrn_reflns_theta_max 27.50
_diffrn_reflns_theta_min 1.90
_diffrn_standards_decay_% 0
_exptl_absorpt_coefficient_mu 0.080
_exptl_absorpt_correction_T_max 1.000
_exptl_absorpt_correction_T_min 0.919
_exptl_absorpt_correction_type multi-scan
_exptl_absorpt_process_details 'SADABS (Sheldrick, 2003)'
_exptl_crystal_colour colourless
_exptl_crystal_density_diffrn 1.187
_exptl_crystal_density_method none
_exptl_crystal_description plate
_exptl_crystal_F_000 584
_exptl_crystal_size_max 0.25
_exptl_crystal_size_mid 0.10
_exptl_crystal_size_min 0.01
_refine_diff_density_max 0.452
_refine_diff_density_min -0.186
_refine_diff_density_rms 0.050
_refine_ls_extinction_method none
_refine_ls_goodness_of_fit_ref 1.148
_refine_ls_hydrogen_treatment constr
_refine_ls_matrix_type full
_refine_ls_number_parameters 175
_refine_ls_number_reflns 3408
_refine_ls_number_restraints 0
_refine_ls_restrained_S_all 1.148
_refine_ls_R_factor_all 0.0567
_refine_ls_R_factor_gt 0.0530
_refine_ls_shift/su_max 0.000
_refine_ls_shift/su_mean 0.000
_refine_ls_structure_factor_coef Fsqd
_refine_ls_weighting_details 'calc w=1/[\s^2^(Fo^2^)+(0.0503P)^2^+0.8291P] where P=(Fo^2^+2Fc^2^)/3'
_refine_ls_weighting_scheme calc
_refine_ls_wR_factor_gt 0.1223
_refine_ls_wR_factor_ref 0.1246
_reflns_number_gt 3181
_reflns_number_total 3408
_reflns_threshold_expression >2\s(I)
_cod_data_source_file ol050584fsi20050512_033737.cif
_cod_data_source_block 7a
_cod_depositor_comments
;
The following automatic conversions were performed:

'_symmetry_cell_setting' value 'Monoclinic' changed to 'monoclinic'
according to /home/saulius/struct/CIF-dictionaries/cif_core.dic
dictionary named 'cif_core.dic' version 2.4.1 from 2010-06-29.

Automatic conversion script
Id: cif_fix_values 1715 2011-07-08 13:25:40Z adriana 
;
_cod_original_cell_volume 1490.6(5)
_cod_original_sg_symbol_H-M 'P 21/n'
_cod_database_code 1506571

loop_
_symmetry_equiv_pos_as_xyz
'x, y, z'
'-x+1/2, y+1/2, -z+1/2'
'-x, -y, -z'
'x-1/2, -y-1/2, z-1/2'

loop_
_atom_site_label
_atom_site_type_symbol
_atom_site_fract_x
_atom_site_fract_y
_atom_site_fract_z
_atom_site_U_iso_or_equiv
_atom_site_adp_type
_atom_site_occupancy
_atom_site_symmetry_multiplicity
_atom_site_calc_flag
_atom_site_refinement_flags
C1 C 0.37821(12) 0.3145(2) 0.10265(6) 0.0126(3) Uani 1 1 d .
C2 C 0.45379(13) 0.4258(2) 0.15809(6) 0.0166(3) Uani 1 1 d .
H2A H 0.5154 0.5181 0.1421 0.020 Uiso 1 1 calc R
H2B H 0.4016 0.5205 0.1802 0.020 Uiso 1 1 calc R
C3 C 0.51447(13) 0.2596(2) 0.20368(6) 0.0194(3) Uani 1 1 d .
H3A H 0.5734 0.3342 0.2340 0.023 Uiso 1 1 calc R
H3B H 0.4537 0.1917 0.2271 0.023 Uiso 1 1 calc R
C4 C 0.57708(12) 0.0858(2) 0.17055(7) 0.0184(3) Uani 1 1 d .
C5 C 0.66374(15) -0.0546(3) 0.21070(7) 0.0266(4) Uani 1 1 d .
H5A H 0.6967 -0.1646 0.1848 0.040 Uiso 1 1 calc R
H5B H 0.6222 -0.1259 0.2426 0.040 Uiso 1 1 calc R
H5C H 0.7288 0.0352 0.2309 0.040 Uiso 1 1 calc R
C6 C 0.55474(12) 0.0577(2) 0.10929(6) 0.0159(3) Uani 1 1 d .
H6 H 0.5995 -0.0501 0.0907 0.019 Uiso 1 1 calc R
C7 C 0.46383(12) 0.1838(2) 0.06702(6) 0.0138(3) Uani 1 1 d .
H7A H 0.4169 0.0818 0.0385 0.017 Uiso 1 1 calc R
H7B H 0.5061 0.2841 0.0413 0.017 Uiso 1 1 calc R
C8 C 0.29165(12) 0.1641(2) 0.13134(6) 0.0139(3) Uani 1 1 d .
C9 C 0.13791(14) 0.1471(3) 0.19654(8) 0.0270(4) Uani 1 1 d .
H9A H 0.0855 0.0604 0.1668 0.040 Uiso 1 1 calc R
H9B H 0.0893 0.2425 0.2197 0.040 Uiso 1 1 calc R
H9C H 0.1855 0.0506 0.2257 0.040 Uiso 1 1 calc R
C10 C 0.30925(12) 0.4913(2) 0.06091(6) 0.0132(3) Uani 1 1 d .
H10 H 0.2435 0.5502 0.0835 0.016 Uiso 1 1 calc R
C11 C 0.25556(12) 0.4165(2) -0.00414(6) 0.0142(3) Uani 1 1 d .
H11 H 0.3224 0.3630 -0.0268 0.017 Uiso 1 1 calc R
C12 C 0.16420(13) 0.2320(2) -0.00269(6) 0.0170(3) Uani 1 1 d .
H12A H 0.2045 0.1035 0.0176 0.020 Uiso 1 1 calc R
H12B H 0.1007 0.2777 0.0226 0.020 Uiso 1 1 calc R
C13 C 0.10711(14) 0.1693(2) -0.06803(7) 0.0215(3) Uani 1 1 d .
H13A H 0.1685 0.1023 -0.0912 0.026 Uiso 1 1 calc R
H13B H 0.0439 0.0601 -0.0644 0.026 Uiso 1 1 calc R
C14 C 0.05280(14) 0.3641(3) -0.10465(7) 0.0245(3) Uani 1 1 d .
H14A H 0.0243 0.3189 -0.1478 0.029 Uiso 1 1 calc R
H14B H -0.0168 0.4180 -0.0851 0.029 Uiso 1 1 calc R
C15 C 0.14418(15) 0.5452(3) -0.10614(7) 0.0236(3) Uani 1 1 d .
H15A H 0.1054 0.6729 -0.1276 0.028 Uiso 1 1 calc R
H15B H 0.2091 0.4966 -0.1301 0.028 Uiso 1 1 calc R
C16 C 0.19733(13) 0.6099(2) -0.04043(7) 0.0185(3) Uani 1 1 d .
H16A H 0.1334 0.6700 -0.0176 0.022 Uiso 1 1 calc R
H16B H 0.2579 0.7247 -0.0432 0.022 Uiso 1 1 calc R
O1 O 0.21657(9) 0.27650(17) 0.16331(5) 0.0186(2) Uani 1 1 d .
O2 O 0.29060(9) -0.03150(16) 0.12930(5) 0.0182(2) Uani 1 1 d .
O3 O 0.39066(9) 0.66262(16) 0.05210(5) 0.0180(2) Uani 1 1 d .
H3 H 0.3808 0.7642 0.0769 0.027 Uiso 1 1 calc R

loop_
_atom_site_aniso_label
_atom_site_aniso_U_11
_atom_site_aniso_U_22
_atom_site_aniso_U_33
_atom_site_aniso_U_23
_atom_site_aniso_U_13
_atom_site_aniso_U_12
C1 0.0156(6) 0.0112(6) 0.0114(6) -0.0013(5) 0.0031(5) -0.0008(5)
C2 0.0190(7) 0.0156(7) 0.0152(6) -0.0043(5) 0.0024(5) -0.0016(5)
C3 0.0216(7) 0.0212(7) 0.0148(6) -0.0031(5) -0.0006(5) -0.0009(6)
C4 0.0157(6) 0.0183(7) 0.0208(7) -0.0007(6) -0.0001(5) -0.0014(5)
C5 0.0260(8) 0.0286(9) 0.0232(8) -0.0011(6) -0.0057(6) 0.0055(7)
C6 0.0139(6) 0.0155(7) 0.0188(7) -0.0011(5) 0.0035(5) 0.0004(5)
C7 0.0162(6) 0.0130(6) 0.0126(6) -0.0014(5) 0.0040(5) -0.0008(5)
C8 0.0143(6) 0.0173(7) 0.0101(6) 0.0007(5) 0.0008(5) -0.0001(5)
C9 0.0260(8) 0.0293(9) 0.0289(8) 0.0077(7) 0.0171(7) 0.0016(7)
C10 0.0157(6) 0.0105(6) 0.0142(6) 0.0000(5) 0.0050(5) -0.0010(5)
C11 0.0182(6) 0.0118(6) 0.0128(6) 0.0002(5) 0.0033(5) 0.0009(5)
C12 0.0195(7) 0.0158(7) 0.0154(6) 0.0004(5) 0.0006(5) -0.0007(5)
C13 0.0253(8) 0.0188(7) 0.0191(7) -0.0016(6) -0.0026(6) -0.0002(6)
C14 0.0275(8) 0.0249(8) 0.0192(7) -0.0013(6) -0.0054(6) 0.0038(7)
C15 0.0319(8) 0.0207(8) 0.0174(7) 0.0027(6) -0.0008(6) 0.0065(6)
C16 0.0227(7) 0.0144(7) 0.0183(7) 0.0017(5) 0.0016(5) 0.0018(6)
O1 0.0207(5) 0.0178(5) 0.0194(5) 0.0021(4) 0.0111(4) 0.0011(4)
O2 0.0220(5) 0.0126(5) 0.0209(5) 0.0001(4) 0.0059(4) -0.0024(4)
O3 0.0246(5) 0.0113(5) 0.0190(5) -0.0015(4) 0.0070(4) -0.0042(4)

loop_
_atom_type_symbol
_atom_type_description
_atom_type_scat_dispersion_real
_atom_type_scat_dispersion_imag
_atom_type_scat_source
C C 0.0033 0.0016 'International Tables Vol C Tables 4.2.6.8 and 6.1.1.4'
H H 0.0000 0.0000 'International Tables Vol C Tables 4.2.6.8 and 6.1.1.4'
O O 0.0106 0.0060 'International Tables Vol C Tables 4.2.6.8 and 6.1.1.4'

loop_
_geom_angle_atom_site_label_1
_geom_angle_atom_site_label_2
_geom_angle_atom_site_label_3
_geom_angle
C8 C1 C7 110.64(11)
C8 C1 C2 106.00(10)
C7 C1 C2 107.49(11)
C8 C1 C10 111.08(11)
C7 C1 C10 112.17(10)
C2 C1 C10 109.20(11)
C3 C2 C1 111.48(12)
C3 C2 H2A 109.3
C1 C2 H2A 109.3
C3 C2 H2B 109.3
C1 C2 H2B 109.3
H2A C2 H2B 108.0
C4 C3 C2 111.73(12)
C4 C3 H3A 109.3
C2 C3 H3A 109.3
C4 C3 H3B 109.3
C2 C3 H3B 109.3
H3A C3 H3B 107.9
C6 C4 C5 122.33(14)
C6 C4 C3 121.32(13)
C5 C4 C3 116.35(13)
C4 C5 H5A 109.5
C4 C5 H5B 109.5
H5A C5 H5B 109.5
C4 C5 H5C 109.5
H5A C5 H5C 109.5
H5B C5 H5C 109.5
C4 C6 C7 124.95(13)
C4 C6 H6 117.5
C7 C6 H6 117.5
C6 C7 C1 113.00(11)
C6 C7 H7A 109.0
C1 C7 H7A 109.0
C6 C7 H7B 109.0
C1 C7 H7B 109.0
H7A C7 H7B 107.8
O2 C8 O1 122.01(12)
O2 C8 C1 126.58(12)
O1 C8 C1 111.33(11)
O1 C9 H9A 109.5
O1 C9 H9B 109.5
H9A C9 H9B 109.5
O1 C9 H9C 109.5
H9A C9 H9C 109.5
H9B C9 H9C 109.5
O3 C10 C11 106.98(10)
O3 C10 C1 108.04(11)
C11 C10 C1 115.80(11)
O3 C10 H10 108.6
C11 C10 H10 108.6
C1 C10 H10 108.6
C16 C11 C10 109.52(11)
C16 C11 C12 109.81(12)
C10 C11 C12 113.46(11)
C16 C11 H11 108.0
C10 C11 H11 108.0
C12 C11 H11 108.0
C13 C12 C11 112.29(12)
C13 C12 H12A 109.1
C11 C12 H12A 109.1
C13 C12 H12B 109.1
C11 C12 H12B 109.1
H12A C12 H12B 107.9
C14 C13 C12 112.28(12)
C14 C13 H13A 109.1
C12 C13 H13A 109.1
C14 C13 H13B 109.1
C12 C13 H13B 109.1
H13A C13 H13B 107.9
C15 C14 C13 110.92(13)
C15 C14 H14A 109.5
C13 C14 H14A 109.5
C15 C14 H14B 109.5
C13 C14 H14B 109.5
H14A C14 H14B 108.0
C14 C15 C16 111.46(13)
C14 C15 H15A 109.3
C16 C15 H15A 109.3
C14 C15 H15B 109.3
C16 C15 H15B 109.3
H15A C15 H15B 108.0
C15 C16 C11 111.71(12)
C15 C16 H16A 109.3
C11 C16 H16A 109.3
C15 C16 H16B 109.3
C11 C16 H16B 109.3
H16A C16 H16B 107.9
C8 O1 C9 115.39(12)
C10 O3 H3 109.5

loop_
_geom_bond_atom_site_label_1
_geom_bond_atom_site_label_2
_geom_bond_distance
C1 C8 1.5276(18)
C1 C7 1.5308(18)
C1 C2 1.5475(18)
C1 C10 1.5634(18)
C2 C3 1.527(2)
C2 H2A 0.9900
C2 H2B 0.9900
C3 C4 1.508(2)
C3 H3A 0.9900
C3 H3B 0.9900
C4 C6 1.329(2)
C4 C5 1.503(2)
C5 H5A 0.9800
C5 H5B 0.9800
C5 H5C 0.9800
C6 C7 1.5072(19)
C6 H6 0.9500
C7 H7A 0.9900
C7 H7B 0.9900
C8 O2 1.2077(18)
C8 O1 1.3441(16)
C9 O1 1.4435(17)
C9 H9A 0.9800
C9 H9B 0.9800
C9 H9C 0.9800
C10 O3 1.4262(16)
C10 C11 1.5351(18)
C10 H10 1.0000
C11 C16 1.5329(19)
C11 C12 1.5372(19)
C11 H11 1.0000
C12 C13 1.531(2)
C12 H12A 0.9900
C12 H12B 0.9900
C13 C14 1.527(2)
C13 H13A 0.9900
C13 H13B 0.9900
C14 C15 1.522(2)
C14 H14A 0.9900
C14 H14B 0.9900
C15 C16 1.528(2)
C15 H15A 0.9900
C15 H15B 0.9900
C16 H16A 0.9900
C16 H16B 0.9900
O3 H3 0.8400

loop_
_geom_torsion_atom_site_label_1
_geom_torsion_atom_site_label_2
_geom_torsion_atom_site_label_3
_geom_torsion_atom_site_label_4
_geom_torsion
C8 C1 C2 C3 55.16(14)
C7 C1 C2 C3 -63.19(14)
C10 C1 C2 C3 174.90(11)
C1 C2 C3 C4 48.52(16)
C2 C3 C4 C6 -15.21(19)
C2 C3 C4 C5 165.78(13)
C5 C4 C6 C7 176.21(13)
C3 C4 C6 C7 -2.7(2)
C4 C6 C7 C1 -13.04(19)
C8 C1 C7 C6 -71.31(14)
C2 C1 C7 C6 44.00(15)
C10 C1 C7 C6 164.04(11)
C7 C1 C8 O2 2.57(19)
C2 C1 C8 O2 -113.66(15)
C10 C1 C8 O2 127.84(14)
C7 C1 C8 O1 179.42(11)
C2 C1 C8 O1 63.18(14)
C10 C1 C8 O1 -55.32(14)
C8 C1 C10 O3 161.79(10)
C7 C1 C10 O3 -73.81(13)
C2 C1 C10 O3 45.24(13)
C8 C1 C10 C11 -78.30(14)
C7 C1 C10 C11 46.10(15)
C2 C1 C10 C11 165.15(11)
O3 C10 C11 C16 -56.39(14)
C1 C10 C11 C16 -176.87(11)
O3 C10 C11 C12 -179.47(11)
C1 C10 C11 C12 60.05(15)
C16 C11 C12 C13 53.93(15)
C10 C11 C12 C13 176.85(11)
C11 C12 C13 C14 -53.62(17)
C12 C13 C14 C15 53.48(17)
C13 C14 C15 C16 -55.18(17)
C14 C15 C16 C11 57.31(16)
C10 C11 C16 C15 179.01(12)
C12 C11 C16 C15 -55.78(15)
O2 C8 O1 C9 2.02(19)
C1 C8 O1 C9 -174.99(12)
